data_7217235
loop_
_publ_author_name
'Thatcher, Robert'
'Newby, Thomas'
'Price, Peter'
'Loyns, Colin'
'Chechik, Victor'

_publ_section_title
;
 A new intermediate in spontaneous styrene polymerisation inhibited by
 2-nitrophenol
;
_journal_name_full 'RSC Advances'
_journal_paper_doi 10.1039/C4RA05443A
_journal_year 2014
_chemical_formula_moiety 'C22 H19 N O'
_chemical_formula_sum 'C22 H19 N O'
_chemical_formula_weight 313.38
_chemical_name_systematic
;
 ?
;
_space_group_crystal_system monoclinic
_space_group_IT_number 14
_space_group_name_Hall '-P 2ybc'
_space_group_name_H-M_alt 'P 1 21/c 1'
_symmetry_space_group_name_Hall '-P 2ybc'
_symmetry_space_group_name_H-M 'P 1 21/c 1'
_atom_sites_solution_hydrogens mixed
_atom_sites_solution_primary iterative
_audit_creation_date 2014-01-29
_audit_creation_method
;
Olex2 1.2
(compiled 2013.12.10 svn.r2850 for OlexSys, GUI svn.r4736)
;
_cell_angle_alpha 90
_cell_angle_beta 97.8902(19)
_cell_angle_gamma 90
_cell_formula_units_Z 4
_cell_length_a 12.3365(2)
_cell_length_b 16.4543(3)
_cell_length_c 8.11930(17)
_cell_measurement_reflns_used 4790
_cell_measurement_temperature 111(2)
_cell_measurement_theta_max 29.8400
_cell_measurement_theta_min 3.4380
_cell_volume 1632.52(5)
_computing_cell_refinement
;
CrysAlisPro, Agilent Technologies,
Version 1.171.36.32 (release 02-08-2013 CrysAlis171 .NET)
(compiled Aug  2 2013,16:46:58)
;
_computing_data_collection
;
CrysAlisPro, Agilent Technologies,
Version 1.171.36.32 (release 02-08-2013 CrysAlis171 .NET)
(compiled Aug  2 2013,16:46:58)
;
_computing_data_reduction
;
CrysAlisPro, Agilent Technologies,
Version 1.171.36.32 (release 02-08-2013 CrysAlis171 .NET)
(compiled Aug  2 2013,16:46:58)
;
_computing_molecular_graphics 'Olex2 (Dolomanov et al., 2009)'
_computing_publication_material 'Olex2 (Dolomanov et al., 2009)'
_computing_structure_refinement 'ShelXL (Sheldrick, 2008)'
_computing_structure_solution
;
Superflip (Palatinus & Chapuis, 2007;Palatinus & van der Lee, 2008;
Palatinus et al., 2012)
;
_diffrn_ambient_temperature 111(2)
_diffrn_detector_area_resol_mean 16.1450
_diffrn_measured_fraction_theta_full 0.9977
_diffrn_measured_fraction_theta_max 0.907
_diffrn_measurement_device_type 'SuperNova, Single source at offset, Eos'
_diffrn_measurement_method '\w scans'
_diffrn_orient_matrix_UB_11 -0.0104837000
_diffrn_orient_matrix_UB_12 -0.0420599000
_diffrn_orient_matrix_UB_13 0.0085396000
_diffrn_orient_matrix_UB_21 0.0407295000
_diffrn_orient_matrix_UB_22 -0.0017723000
_diffrn_orient_matrix_UB_23 0.0706351000
_diffrn_orient_matrix_UB_31 -0.0400051000
_diffrn_orient_matrix_UB_32 0.0092373000
_diffrn_orient_matrix_UB_33 0.0521411000
_diffrn_radiation_monochromator mirror
_diffrn_radiation_type MoK\a
_diffrn_radiation_wavelength 0.71071
_diffrn_reflns_av_R_equivalents 0.0304
_diffrn_reflns_av_unetI/netI 0.0320
_diffrn_reflns_Laue_measured_fraction_full 0.998
_diffrn_reflns_Laue_measured_fraction_max 0.907
_diffrn_reflns_limit_h_max 16
_diffrn_reflns_limit_h_min -17
_diffrn_reflns_limit_k_max 22
_diffrn_reflns_limit_k_min -23
_diffrn_reflns_limit_l_max 11
_diffrn_reflns_limit_l_min -11
_diffrn_reflns_number 15984
_diffrn_reflns_point_group_measured_fraction_full 0.998
_diffrn_reflns_point_group_measured_fraction_max 0.907
_diffrn_reflns_theta_full 27.50
_diffrn_reflns_theta_max 30.023
_diffrn_reflns_theta_min 2.982
_diffrn_source 'SuperNova (Mo) X-ray Source'
_exptl_absorpt_coefficient_mu 0.078
_exptl_absorpt_correction_T_max 1.00000
_exptl_absorpt_correction_T_min 0.88870
_exptl_absorpt_correction_type multi-scan
_exptl_absorpt_process_details
;
CrysAlisPro, Agilent Technologies,
Version 1.171.36.32 (release 02-08-2013 CrysAlis171 .NET)
(compiled Aug  2 2013,16:46:58)
Empirical absorption correction using spherical harmonics,
 implemented in SCALE3 ABSPACK scaling algorithm.
;
_exptl_crystal_colour 'light yellow'
_exptl_crystal_colour_modifier light
_exptl_crystal_colour_primary yellow
_exptl_crystal_density_diffrn 1.275
_exptl_crystal_description block
_exptl_crystal_F_000 664
_exptl_crystal_size_max 0.1871
_exptl_crystal_size_mid 0.1768
_exptl_crystal_size_min 0.0841
_refine_diff_density_max 0.345
_refine_diff_density_min -0.205
_refine_diff_density_rms 0.045
_refine_ls_extinction_method none
_refine_ls_goodness_of_fit_ref 1.140
_refine_ls_hydrogen_treatment mixed
_refine_ls_matrix_type full
_refine_ls_number_parameters 279
_refine_ls_number_reflns 4337
_refine_ls_number_restraints 7
_refine_ls_restrained_S_all 1.139
_refine_ls_R_factor_all 0.0668
_refine_ls_R_factor_gt 0.0526
_refine_ls_shift/su_max 0.000
_refine_ls_shift/su_mean 0.000
_refine_ls_structure_factor_coef Fsqd
_refine_ls_weighting_details 'w=1/[\s^2^(Fo^2^)+(0.0420P)^2^+0.8670P] where P=(Fo^2^+2Fc^2^)/3'
_refine_ls_weighting_scheme calc
_refine_ls_wR_factor_gt 0.1278
_refine_ls_wR_factor_ref 0.1351
_reflns_Friedel_coverage 0.000
_reflns_number_gt 3503
_reflns_number_total 4337
_reflns_threshold_expression 'I > 2\s(I)'
_cod_data_source_file c4ra05443a2.cif
_cod_data_source_block vc1401
_cod_original_cell_volume 1632.53(5)
_cod_database_code 7217235
_shelxl_version_number 2013-4
_chemical_oxdiff_formula C22H19NO
_chemical_oxdiff_usercomment 'Rob (Thom's Imine)'
_shelx_space_group_comment
;
The symmetry employed for this shelxl refinement is uniquely defined
by the following loop, which should always be used as a source of
symmetry information in preference to the above space-group names.
They are only intended as comments.
;
_reflns_odcompleteness_completeness 99.77
_reflns_odcompleteness_iscentric 1
_reflns_odcompleteness_theta 27.50
_olex2_refinement_description
;
1. Fixed Uiso
 At 1.2 times of:
  All C(H) groups, All C(H,H) groups
2. Restrained distances
 C8A-C7 \\sim C8-C7
 with sigma of 0.02
 C9A-C8A \\sim C9-C8
 with sigma of 0.02
 C9-C10 \\sim C9A-C10A
 with sigma of 0.02
 C12-C11 \\sim C12-C11A
 with sigma of 0.02
 C16-C11 \\sim C16A-C11A
 with sigma of 0.02
 C16-C15 \\sim C16A-C15
 with sigma of 0.02
 C17-C10 \\sim C17A-C10A
 with sigma of 0.02
3. Uiso/Uaniso restraints and constraints
Uanis(C11) = Uanis(C11A)
Uanis(C8) = Uanis(C8A)
Uanis(C16) = Uanis(C16A)
4. Others
 Sof(C8A)=Sof(H8AA)=Sof(H8AB)=Sof(C9A)=Sof(H9AA)=Sof(H9AB)=Sof(C10A)=Sof(H10A)=
 Sof(C11A)=Sof(H15A)=Sof(C16A)=Sof(H16A)=Sof(C17A)=Sof(C22A)=Sof(H22A)=
 Sof(C21A)=Sof(H21A)=Sof(C20A)=Sof(H20A)=Sof(C19A)=Sof(H19A)=Sof(C18A)=
 Sof(H18A)=1-FVAR(1)
 Sof(C8)=Sof(H8A)=Sof(H8B)=Sof(C9)=Sof(H9A)=Sof(H9B)=Sof(C10)=Sof(H10)=
 Sof(C11)=Sof(H15)=Sof(C16)=Sof(H16)=Sof(C17)=Sof(C22)=Sof(H22)=Sof(C21)=
 Sof(H21)=Sof(C20)=Sof(H20)=Sof(C19)=Sof(H19)=Sof(C18)=Sof(H18)=FVAR(1)
5.a Ternary CH refined with riding coordinates:
 C10(H10), C10A(H10A)
5.b Secondary CH2 refined with riding coordinates:
 C8(H8A,H8B), C8A(H8AA,H8AB), C9(H9A,H9B), C9A(H9AA,H9AB)
5.c Aromatic/amide H refined with riding coordinates:
 C2(H2), C3(H3), C4(H4), C5(H5), C13(H13), C14(H14), C15(H15), C15(H15A),
 C16(H16), C16A(H16A), C22(H22), C21(H21), C20(H20), C19(H19), C18(H18),
 C22A(H22A), C21A(H21A), C20A(H20A), C19A(H19A), C18A(H18A)
5.d Fitted hexagon refined as free rotating group:
 C17(C22,C21,C20,C19,C18), C17A(C22A,C21A,C20A,C19A,C18A)
;

loop_
_space_group_symop_operation_xyz
'x, y, z'
'-x, y+1/2, -z+1/2'
'-x, -y, -z'
'x, -y-1/2, z-1/2'

loop_
_atom_site_label
_atom_site_type_symbol
_atom_site_fract_x
_atom_site_fract_y
_atom_site_fract_z
_atom_site_U_iso_or_equiv
_atom_site_adp_type
_atom_site_occupancy
_atom_site_site_symmetry_order
_atom_site_calc_flag
_atom_site_refinement_flags_posn
_atom_site_refinement_flags_occupancy
_atom_site_disorder_assembly
_atom_site_disorder_group
O1 O 0.26583(9) 0.77193(8) 0.16165(15) 0.0302(3) Uani 1 1 d . . . .
H1 H 0.269(2) 0.7991(17) 0.264(4) 0.073(8) Uiso 1 1 d . . . .
N1 N 0.30172(9) 0.64826(7) -0.04104(15) 0.0189(3) Uani 1 1 d . . . .
C1 C 0.18160(12) 0.71808(9) 0.12710(19) 0.0214(3) Uani 1 1 d . . . .
C2 C 0.08086(12) 0.72604(10) 0.1831(2) 0.0250(3) Uani 1 1 d . . . .
H2 H 0.0688 0.7685 0.2539 0.030 Uiso 1 1 calc R . . .
C3 C -0.00215(12) 0.67049(10) 0.1333(2) 0.0255(3) Uani 1 1 d . . . .
H3 H -0.0693 0.6755 0.1723 0.031 Uiso 1 1 calc R . . .
C4 C 0.01449(12) 0.60784(9) 0.0262(2) 0.0247(3) Uani 1 1 d . . . .
H4 H -0.0419 0.5717 -0.0092 0.030 Uiso 1 1 calc R . . .
C5 C 0.11585(12) 0.59916(9) -0.02834(19) 0.0214(3) Uani 1 1 d . . . .
H5 H 0.1271 0.5571 -0.1005 0.026 Uiso 1 1 calc R . . .
C6 C 0.20020(11) 0.65269(9) 0.02405(17) 0.0186(3) Uani 1 1 d . . . .
C7 C 0.38878(11) 0.62756(9) 0.05559(18) 0.0196(3) Uani 1 1 d . . . .
C8 C 0.3865(4) 0.5954(3) 0.2299(5) 0.0254(9) Uani 0.790(4) 1 d . P A 1
H8A H 0.3630 0.5391 0.2233 0.030 Uiso 0.790(4) 1 calc R P A 1
H8B H 0.3333 0.6261 0.2820 0.030 Uiso 0.790(4) 1 calc R P A 1
C8A C 0.3877(17) 0.6105(15) 0.238(2) 0.0254(9) Uani 0.210(4) 1 d . P A 2
H8AA H 0.3236 0.5784 0.2512 0.030 Uiso 0.210(4) 1 calc R P A 2
H8AB H 0.3826 0.6615 0.2963 0.030 Uiso 0.210(4) 1 calc R P A 2
C9 C 0.49707(19) 0.60084(17) 0.3377(3) 0.0189(5) Uani 0.790(4) 1 d . P A 1
H9A H 0.4923 0.5768 0.4455 0.023 Uiso 0.790(4) 1 calc R P A 1
H9B H 0.5178 0.6574 0.3545 0.023 Uiso 0.790(4) 1 calc R P A 1
C9A C 0.4895(8) 0.5653(7) 0.3140(14) 0.028(2) Uani 0.210(4) 1 d . P A 2
H9AA H 0.4874 0.5581 0.4321 0.033 Uiso 0.210(4) 1 calc R P A 2
H9AB H 0.4905 0.5119 0.2639 0.033 Uiso 0.210(4) 1 calc R P A 2
C10 C 0.58402(14) 0.55623(12) 0.2545(2) 0.0170(4) Uani 0.790(4) 1 d . P A 1
H10 H 0.5600 0.4997 0.2377 0.020 Uiso 0.790(4) 1 calc R P A 1
C10A C 0.5930(5) 0.6106(5) 0.2890(9) 0.024(2) Uani 0.210(4) 1 d . P A 2
H10A H 0.5847 0.6652 0.3338 0.029 Uiso 0.210(4) 1 calc R P A 2
C11 C 0.58925(16) 0.59307(14) 0.0835(3) 0.0171(4) Uani 0.790(4) 1 d . P A 1
C11A C 0.5958(7) 0.6224(6) 0.1033(11) 0.0171(4) Uani 0.210(4) 1 d . P A 2
C12 C 0.49616(11) 0.62940(9) -0.00812(18) 0.0191(3) Uani 1 1 d . . . .
C13 C 0.50443(12) 0.66216(9) -0.16511(18) 0.0206(3) Uani 1 1 d . . . .
H13 H 0.4425 0.6837 -0.2281 0.025 Uiso 1 1 calc R . . .
C14 C 0.60285(12) 0.66306(10) -0.22808(19) 0.0230(3) Uani 1 1 d . . . .
H14 H 0.6070 0.6854 -0.3323 0.028 Uiso 1 1 calc R . . .
C15 C 0.69514(13) 0.63074(11) -0.1359(2) 0.0290(4) Uani 1 1 d . . . .
H15 H 0.7624 0.6340 -0.1750 0.035 Uiso 0.790(4) 1 calc R P A 1
H15A H 0.7551 0.6145 -0.1858 0.035 Uiso 0.210(4) 1 calc R P A 2
C16 C 0.68729(19) 0.59334(16) 0.0155(3) 0.0233(5) Uani 0.790(4) 1 d . P A 1
H16 H 0.7486 0.5680 0.0727 0.028 Uiso 0.790(4) 1 calc R P A 1
C16A C 0.6947(8) 0.6233(6) 0.0377(12) 0.0233(5) Uani 0.210(4) 1 d . P A 2
H16A H 0.7605 0.6189 0.1083 0.028 Uiso 0.210(4) 1 calc R P A 2
C17 C 0.6939(2) 0.55528(16) 0.3667(4) 0.0180(7) Uani 0.790(4) 1 d . P A 1
C22 C 0.7366(2) 0.48187(12) 0.4308(4) 0.0243(7) Uani 0.790(4) 1 d G P A 1
H22 H 0.6989 0.4337 0.4036 0.029 Uiso 0.790(4) 1 calc R P A 1
C21 C 0.8356(2) 0.48044(16) 0.5356(4) 0.0378(9) Uani 0.790(4) 1 d G P A 1
H21 H 0.8642 0.4313 0.5785 0.045 Uiso 0.790(4) 1 calc R P A 1
C20 C 0.89199(16) 0.5524(2) 0.5763(3) 0.0403(11) Uani 0.790(4) 1 d G P A 1
H20 H 0.9583 0.5515 0.6464 0.048 Uiso 0.790(4) 1 calc R P A 1
C19 C 0.8493(2) 0.62584(16) 0.5122(4) 0.0364(8) Uani 0.790(4) 1 d G P A 1
H19 H 0.8870 0.6740 0.5394 0.044 Uiso 0.790(4) 1 calc R P A 1
C18 C 0.7502(2) 0.62727(11) 0.4074(4) 0.0262(6) Uani 0.790(4) 1 d G P A 1
H18 H 0.7217 0.6764 0.3645 0.031 Uiso 0.790(4) 1 calc R P A 1
C17A C 0.6987(8) 0.5780(7) 0.3815(17) 0.026(3) Uani 0.210(4) 1 d . P A 2
C22A C 0.7106(9) 0.4943(6) 0.4007(18) 0.028(3) Uani 0.210(4) 1 d G P A 2
H22A H 0.6558 0.4597 0.3520 0.034 Uiso 0.210(4) 1 calc R P A 2
C21A C 0.8044(10) 0.4625(4) 0.4925(16) 0.042(4) Uani 0.210(4) 1 d G P A 2
H21A H 0.8123 0.4066 0.5053 0.050 Uiso 0.210(4) 1 calc R P A 2
C20A C 0.8863(7) 0.5143(6) 0.5652(14) 0.036(4) Uani 0.210(4) 1 d G P A 2
H20A H 0.9490 0.4931 0.6267 0.043 Uiso 0.210(4) 1 calc R P A 2
C19A C 0.8744(7) 0.5979(6) 0.5460(13) 0.030(3) Uani 0.210(4) 1 d G P A 2
H19A H 0.9292 0.6326 0.5947 0.036 Uiso 0.210(4) 1 calc R P A 2
C18A C 0.7806(9) 0.6298(4) 0.4542(15) 0.026(3) Uani 0.210(4) 1 d G P A 2
H18A H 0.7726 0.6857 0.4414 0.032 Uiso 0.210(4) 1 calc R P A 2

loop_
_atom_site_aniso_label
_atom_site_aniso_U_11
_atom_site_aniso_U_22
_atom_site_aniso_U_33
_atom_site_aniso_U_23
_atom_site_aniso_U_13
_atom_site_aniso_U_12
O1 0.0242(6) 0.0384(7) 0.0287(6) -0.0140(5) 0.0063(5) -0.0114(5)
N1 0.0161(6) 0.0218(6) 0.0186(6) -0.0001(5) 0.0012(5) -0.0015(5)
C1 0.0176(7) 0.0248(7) 0.0206(7) -0.0005(6) -0.0015(5) -0.0028(5)
C2 0.0216(7) 0.0281(8) 0.0248(8) -0.0038(6) 0.0017(6) 0.0029(6)
C3 0.0159(7) 0.0313(8) 0.0296(8) 0.0031(7) 0.0041(6) 0.0017(6)
C4 0.0170(7) 0.0235(7) 0.0330(8) 0.0028(6) 0.0009(6) -0.0035(6)
C5 0.0200(7) 0.0192(6) 0.0241(7) 0.0008(6) 0.0002(6) -0.0001(5)
C6 0.0158(6) 0.0224(7) 0.0170(7) 0.0033(5) 0.0005(5) 0.0003(5)
C7 0.0165(6) 0.0236(7) 0.0184(7) 0.0013(6) 0.0013(5) -0.0015(5)
C8 0.0165(7) 0.039(2) 0.0210(9) 0.0089(12) 0.0023(6) 0.0009(13)
C8A 0.0165(7) 0.039(2) 0.0210(9) 0.0089(12) 0.0023(6) 0.0009(13)
C9 0.0168(9) 0.0253(12) 0.0142(10) 0.0034(10) 0.0013(7) 0.0015(10)
C9A 0.027(4) 0.029(5) 0.026(5) 0.000(4) 0.003(3) -0.005(4)
C10 0.0175(8) 0.0151(9) 0.0179(9) 0.0004(7) 0.0008(7) 0.0000(7)
C10A 0.021(3) 0.031(5) 0.019(4) 0.007(3) 0.001(3) 0.004(3)
C11 0.0199(8) 0.0141(11) 0.0174(9) -0.0020(8) 0.0025(6) 0.0001(8)
C11A 0.0199(8) 0.0141(11) 0.0174(9) -0.0020(8) 0.0025(6) 0.0001(8)
C12 0.0165(6) 0.0229(7) 0.0179(7) 0.0003(5) 0.0023(5) -0.0005(5)
C13 0.0180(7) 0.0244(7) 0.0187(7) 0.0025(6) 0.0003(5) -0.0003(5)
C14 0.0246(7) 0.0270(7) 0.0180(7) 0.0022(6) 0.0053(6) -0.0007(6)
C15 0.0211(7) 0.0413(9) 0.0261(8) 0.0047(7) 0.0093(6) 0.0054(7)
C16 0.0187(8) 0.0266(13) 0.0248(10) 0.0014(10) 0.0038(7) 0.0077(10)
C16A 0.0187(8) 0.0266(13) 0.0248(10) 0.0014(10) 0.0038(7) 0.0077(10)
C17 0.0147(11) 0.0232(14) 0.0164(11) 0.0029(11) 0.0037(8) 0.0026(10)
C22 0.0215(16) 0.0307(12) 0.0209(16) 0.0083(11) 0.0041(12) 0.0114(11)
C21 0.0243(18) 0.062(2) 0.0278(18) 0.0159(17) 0.0066(15) 0.0213(17)
C20 0.0160(12) 0.084(4) 0.0199(13) -0.003(2) -0.0006(9) 0.0095(19)
C19 0.0196(16) 0.061(2) 0.0284(16) -0.0126(16) 0.0042(13) -0.0081(15)
C18 0.0201(16) 0.0314(13) 0.0270(18) -0.0055(10) 0.0031(12) -0.0058(10)
C17A 0.026(6) 0.029(6) 0.026(6) 0.011(5) 0.009(4) 0.023(5)
C22A 0.025(6) 0.035(6) 0.022(6) 0.010(4) -0.003(4) 0.007(5)
C21A 0.042(9) 0.036(5) 0.048(10) 0.001(5) 0.011(6) 0.005(6)
C20A 0.024(6) 0.059(10) 0.026(6) 0.003(7) 0.009(5) 0.011(6)
C19A 0.018(5) 0.034(6) 0.035(7) -0.008(5) -0.005(4) 0.002(5)
C18A 0.022(7) 0.029(4) 0.027(7) -0.004(4) -0.002(5) -0.003(4)

loop_
_atom_type_symbol
_atom_type_description
_atom_type_scat_dispersion_real
_atom_type_scat_dispersion_imag
_atom_type_scat_source
C C 0.0033 0.0016 'International Tables Vol C Tables 4.2.6.8 and 6.1.1.4'
H H 0.0000 0.0000 'International Tables Vol C Tables 4.2.6.8 and 6.1.1.4'
N N 0.0061 0.0033 'International Tables Vol C Tables 4.2.6.8 and 6.1.1.4'
O O 0.0106 0.0060 'International Tables Vol C Tables 4.2.6.8 and 6.1.1.4'

loop_
_exptl_crystal_face_index_h
_exptl_crystal_face_index_k
_exptl_crystal_face_index_l
_exptl_crystal_face_perp_dist
_exptl_oxdiff_crystal_face_indexfrac_h
_exptl_oxdiff_crystal_face_indexfrac_k
_exptl_oxdiff_crystal_face_indexfrac_l
_exptl_oxdiff_crystal_face_x
_exptl_oxdiff_crystal_face_y
_exptl_oxdiff_crystal_face_z
0 1 -1 0.0503 0.0000 0.9979 -0.9992 -0.0505 -0.0723 -0.0429
0 -1 1 0.0338 -0.0000 -0.9979 0.9992 0.0505 0.0723 0.0429
0 -2 -1 0.0764 -0.0009 -2.0002 -0.9993 0.0756 -0.0671 -0.0705
0 2 1 0.0764 0.0009 2.0002 0.9993 -0.0756 0.0671 0.0705
-1 0 0 0.0753 -0.9991 0.0003 -0.0004 0.0105 -0.0407 0.0400
1 0 0 0.0916 0.9991 -0.0003 0.0004 -0.0105 0.0407 -0.0400
7 -21 0 0.0828 6.9872 -20.9889 0.0019 0.8096 0.3219 -0.4733
1 2 0 0.0905 0.9997 1.9985 0.0005 -0.0945 0.0372 -0.0215
0 -1 0 0.0758 -0.0003 -0.9994 -0.0000 0.0420 0.0018 -0.0092
-2 4 -1 0.0658 -1.9973 3.9966 -0.9998 -0.1557 -0.1591 0.0647

loop_
_geom_angle_atom_site_label_1
_geom_angle_atom_site_label_2
_geom_angle_atom_site_label_3
_geom_angle
C1 O1 H1 115.3(17)
C7 N1 C6 119.33(12)
O1 C1 C2 124.23(14)
O1 C1 C6 116.02(13)
C2 C1 C6 119.72(13)
C1 C2 H2 120.0
C1 C2 C3 120.00(14)
C3 C2 H2 120.0
C2 C3 H3 119.8
C4 C3 C2 120.40(14)
C4 C3 H3 119.8
C3 C4 H4 120.2
C3 C4 C5 119.66(14)
C5 C4 H4 120.2
C4 C5 H5 119.7
C6 C5 C4 120.51(14)
C6 C5 H5 119.7
C1 C6 N1 118.98(13)
C5 C6 N1 120.97(13)
C5 C6 C1 119.61(13)
N1 C7 C8 122.8(2)
N1 C7 C8A 121.9(8)
N1 C7 C12 119.45(13)
C12 C7 C8 117.6(2)
C12 C7 C8A 118.3(8)
C7 C8 H8A 109.0
C7 C8 H8B 109.0
C7 C8 C9 112.8(3)
H8A C8 H8B 107.8
C9 C8 H8A 109.0
C9 C8 H8B 109.0
C7 C8A H8AA 109.2
C7 C8A H8AB 109.2
C7 C8A C9A 111.9(13)
H8AA C8A H8AB 107.9
C9A C8A H8AA 109.2
C9A C8A H8AB 109.2
C8 C9 H9A 109.6
C8 C9 H9B 109.6
C8 C9 C10 110.2(3)
H9A C9 H9B 108.1
C10 C9 H9A 109.6
C10 C9 H9B 109.6
C8A C9A H9AA 109.3
C8A C9A H9AB 109.3
H9AA C9A H9AB 107.9
C10A C9A C8A 111.7(12)
C10A C9A H9AA 109.3
C10A C9A H9AB 109.3
C9 C10 H10 107.5
C11 C10 C9 109.31(16)
C11 C10 H10 107.5
C11 C10 C17 113.7(2)
C17 C10 C9 111.1(2)
C17 C10 H10 107.5
C9A C10A H10A 105.6
C9A C10A C11A 109.2(7)
C11A C10A H10A 105.6
C17A C10A C9A 116.3(8)
C17A C10A H10A 105.6
C17A C10A C11A 113.6(8)
C12 C11 C10 121.00(16)
C16 C11 C10 120.56(17)
C16 C11 C12 118.42(18)
C12 C11A C10A 120.1(6)
C16A C11A C10A 121.2(7)
C16A C11A C12 118.6(8)
C11 C12 C7 120.45(14)
C11A C12 C7 120.6(4)
C13 C12 C7 120.27(13)
C13 C12 C11 119.13(14)
C13 C12 C11A 116.4(4)
C12 C13 H13 119.4
C14 C13 C12 121.25(13)
C14 C13 H13 119.4
C13 C14 H14 120.1
C15 C14 C13 119.79(14)
C15 C14 H14 120.1
C14 C15 H15 120.1
C14 C15 H15A 121.4
C14 C15 C16 119.86(16)
C14 C15 C16A 117.3(4)
C16 C15 H15 120.1
C16A C15 H15A 121.4
C11 C16 H16 119.3
C15 C16 C11 121.35(19)
C15 C16 H16 119.3
C11A C16A C15 120.2(8)
C11A C16A H16A 119.9
C15 C16A H16A 119.9
C22 C17 C10 119.5(2)
C22 C17 C18 120.0
C18 C17 C10 120.5(2)
C17 C22 H22 120.0
C21 C22 C17 120.0
C21 C22 H22 120.0
C22 C21 H21 120.0
C20 C21 C22 120.0
C20 C21 H21 120.0
C21 C20 H20 120.0
C21 C20 C19 120.0
C19 C20 H20 120.0
C20 C19 H19 120.0
C20 C19 C18 120.0
C18 C19 H19 120.0
C17 C18 H18 120.0
C19 C18 C17 120.0
C19 C18 H18 120.0
C22A C17A C10A 118.6(8)
C22A C17A C18A 120.0
C18A C17A C10A 121.4(8)
C17A C22A H22A 120.0
C17A C22A C21A 120.0
C21A C22A H22A 120.0
C22A C21A H21A 120.0
C20A C21A C22A 120.0
C20A C21A H21A 120.0
C21A C20A H20A 120.0
C21A C20A C19A 120.0
C19A C20A H20A 120.0
C20A C19A H19A 120.0
C18A C19A C20A 120.0
C18A C19A H19A 120.0
C17A C18A H18A 120.0
C19A C18A C17A 120.0
C19A C18A H18A 120.0

loop_
_geom_bond_atom_site_label_1
_geom_bond_atom_site_label_2
_geom_bond_distance
O1 H1 0.94(3)
O1 C1 1.3651(17)
N1 C6 1.4265(18)
N1 C7 1.2859(18)
C1 C2 1.387(2)
C1 C6 1.401(2)
C2 H2 0.9300
C2 C3 1.391(2)
C3 H3 0.9300
C3 C4 1.382(2)
C4 H4 0.9300
C4 C5 1.390(2)
C5 H5 0.9300
C5 C6 1.385(2)
C7 C8 1.514(4)
C7 C8A 1.507(15)
C7 C12 1.487(2)
C8 H8A 0.9700
C8 H8B 0.9700
C8 C9 1.519(5)
C8A H8AA 0.9700
C8A H8AB 0.9700
C8A C9A 1.517(16)
C9 H9A 0.9700
C9 H9B 0.9700
C9 C10 1.531(3)
C9A H9AA 0.9700
C9A H9AB 0.9700
C9A C10A 1.516(11)
C10 H10 0.9800
C10 C11 1.525(3)
C10 C17 1.526(2)
C10A H10A 0.9800
C10A C11A 1.525(11)
C10A C17A 1.511(8)
C11 C12 1.413(2)
C11 C16 1.397(3)
C11A C12 1.428(8)
C11A C16A 1.397(11)
C12 C13 1.401(2)
C13 H13 0.9300
C13 C14 1.381(2)
C14 H14 0.9300
C14 C15 1.380(2)
C15 H15 0.9300
C15 H15A 0.9300
C15 C16 1.390(3)
C15 C16A 1.415(10)
C16 H16 0.9300
C16A H16A 0.9300
C17 C22 1.3900
C17 C18 1.3900
C22 H22 0.9300
C22 C21 1.3900
C21 H21 0.9300
C21 C20 1.3900
C20 H20 0.9300
C20 C19 1.3900
C19 H19 0.9300
C19 C18 1.3900
C18 H18 0.9300
C17A C22A 1.3900
C17A C18A 1.3900
C22A H22A 0.9300
C22A C21A 1.3900
C21A H21A 0.9300
C21A C20A 1.3900
C20A H20A 0.9300
C20A C19A 1.3900
C19A H19A 0.9300
C19A C18A 1.3900
C18A H18A 0.9300

loop_
_geom_hbond_atom_site_label_D
_geom_hbond_atom_site_label_H
_geom_hbond_atom_site_label_A
_geom_hbond_distance_DH
_geom_hbond_distance_HA
_geom_hbond_distance_DA
_geom_hbond_angle_DHA
_geom_hbond_site_symmetry_A
O1 H1 N1 0.94(3) 1.80(3) 2.7303(17) 169(2) 4_576

loop_
_geom_torsion_atom_site_label_1
_geom_torsion_atom_site_label_2
_geom_torsion_atom_site_label_3
_geom_torsion_atom_site_label_4
_geom_torsion
O1 C1 C2 C3 176.25(15)
O1 C1 C6 N1 -2.1(2)
O1 C1 C6 C5 -174.60(13)
N1 C7 C8 C9 -161.5(2)
N1 C7 C8A C9A 164.0(10)
N1 C7 C12 C11 -168.20(17)
N1 C7 C12 C11A 167.7(4)
N1 C7 C12 C13 7.3(2)
C1 C2 C3 C4 -0.9(2)
C2 C1 C6 N1 176.03(13)
C2 C1 C6 C5 3.5(2)
C2 C3 C4 C5 1.8(2)
C3 C4 C5 C6 0.1(2)
C4 C5 C6 N1 -175.07(13)
C4 C5 C6 C1 -2.7(2)
C6 N1 C7 C8 9.3(3)
C6 N1 C7 C8A -2.1(12)
C6 N1 C7 C12 -175.03(13)
C6 C1 C2 C3 -1.7(2)
C7 N1 C6 C1 74.27(18)
C7 N1 C6 C5 -113.35(16)
C7 C8 C9 C10 -56.1(4)
C7 C8A C9A C10A 56(2)
C7 C12 C13 C14 -178.73(14)
C8 C7 C8A C9A 66(5)
C8 C7 C12 C11 7.7(3)
C8 C7 C12 C11A -16.5(5)
C8 C7 C12 C13 -176.8(3)
C8 C9 C10 C11 58.0(3)
C8 C9 C10 C17 -175.7(3)
C8A C7 C8 C9 -74(6)
C8A C7 C12 C11 18.6(12)
C8A C7 C12 C11A -5.5(12)
C8A C7 C12 C13 -165.9(12)
C8A C9A C10A C11A -58.6(13)
C8A C9A C10A C17A 171.2(12)
C9 C10 C11 C12 -28.8(2)
C9 C10 C11 C16 149.7(2)
C9 C10 C17 C22 113.7(2)
C9 C10 C17 C18 -65.1(3)
C9A C10A C11A C12 29.8(10)
C9A C10A C11A C16A -147.6(9)
C9A C10A C17A C22A 36.1(12)
C9A C10A C17A C18A -140.5(9)
C10 C11 C12 C7 -4.1(3)
C10 C11 C12 C11A 92.4(12)
C10 C11 C12 C13 -179.69(16)
C10 C11 C16 C15 -176.3(2)
C10 C17 C22 C21 -178.8(3)
C10 C17 C18 C19 178.8(3)
C10A C11A C12 C7 1.6(9)
C10A C11A C12 C11 -94.2(13)
C10A C11A C12 C13 162.7(6)
C10A C11A C16A C15 177.3(7)
C10A C17A C22A C21A -176.6(13)
C10A C17A C18A C19A 176.5(13)
C11 C10 C17 C22 -122.41(19)
C11 C10 C17 C18 58.8(3)
C11 C12 C13 C14 -3.1(2)
C11A C10A C17A C22A -92.0(9)
C11A C10A C17A C18A 91.4(11)
C11A C12 C13 C14 20.1(5)
C12 C7 C8 C9 22.8(4)
C12 C7 C8A C9A -23(2)
C12 C11 C16 C15 2.2(3)
C12 C11A C16A C15 -0.2(11)
C12 C13 C14 C15 0.4(2)
C13 C14 C15 C16 3.6(3)
C13 C14 C15 C16A -20.9(5)
C14 C15 C16 C11 -5.0(3)
C14 C15 C16A C11A 20.7(10)
C16 C11 C12 C7 177.39(16)
C16 C11 C12 C11A -86.1(12)
C16 C11 C12 C13 1.8(3)
C16 C15 C16A C11A -81.9(13)
C16A C11A C12 C7 179.1(6)
C16A C11A C12 C11 83.3(12)
C16A C11A C12 C13 -19.8(8)
C16A C15 C16 C11 84.2(12)
C17 C10 C11 C12 -153.6(2)
C17 C10 C11 C16 24.9(3)
C17 C22 C21 C20 0.0
C22 C17 C18 C19 0.0
C22 C21 C20 C19 0.0
C21 C20 C19 C18 0.0
C20 C19 C18 C17 0.0
C18 C17 C22 C21 0.0
C17A C10A C11A C12 161.6(7)
C17A C10A C11A C16A -15.8(12)
C17A C22A C21A C20A 0.0
C22A C17A C18A C19A 0.0
C22A C21A C20A C19A 0.0
C21A C20A C19A C18A 0.0
C20A C19A C18A C17A 0.0
C18A C17A C22A C21A 0.0
